data_4511813
loop_
_publ_author_name
'Sonoda, Yoriko'
'Goto, Midori'
'Norikane, Yasuo'
'Azumi, Reiko'

_publ_section_title
;
 Crystal Structures and Fluorescence Spectroscopic Properties of
 Cyano-Substituted Diphenylhexatrienes
;
_journal_issue 9
_journal_name_full 'Crystal Growth &amp; Design'
_journal_page_first 4781
_journal_paper_doi 10.1021/cg5009363
_journal_volume 14
_journal_year 2014
_chemical_formula_sum 'C20 H14 N2'
_chemical_formula_weight 282.33
_space_group_crystal_system triclinic
_space_group_IT_number 2
_space_group_name_Hall '-P 1'
_space_group_name_H-M_alt 'P -1'
_symmetry_space_group_name_Hall '-P 1'
_symmetry_space_group_name_H-M 'P -1'
_atom_sites_solution_hydrogens geom
_audit_creation_method SHELXL-2014
_cell_angle_alpha 100.9800(10)
_cell_angle_beta 91.2140(10)
_cell_angle_gamma 94.8330(10)
_cell_formula_units_Z 2
_cell_length_a 3.9187(3)
_cell_length_b 11.9054(10)
_cell_length_c 16.2554(14)
_cell_measurement_reflns_used 3011
_cell_measurement_temperature 183(2)
_cell_measurement_theta_max 28.33
_cell_measurement_theta_min 2.55
_cell_volume 741.31(11)
_computing_cell_refinement 'Bruker SAINT'
_computing_data_collection 'Bruker APEX2'
_computing_data_reduction 'Bruker SAINT'
_computing_publication_material 'SHELXL-2014 (Sheldrick, 2014)'
_computing_structure_refinement 'SHELXL-2014 (Sheldrick, 2014)'
_computing_structure_solution 'SHELXS-97 (Sheldrick, 2008)'
_diffrn_ambient_temperature 183(2)
_diffrn_detector_area_resol_mean 8.333
_diffrn_measured_fraction_theta_full 0.986
_diffrn_measured_fraction_theta_max 0.984
_diffrn_measurement_device_type 'Bruker APEX-II CCD'
_diffrn_measurement_method '\f and \w scans '
_diffrn_radiation_type MoK\a
_diffrn_radiation_wavelength 0.71073
_diffrn_reflns_av_R_equivalents 0.0136
_diffrn_reflns_av_unetI/netI 0.0167
_diffrn_reflns_Laue_measured_fraction_full 0.986
_diffrn_reflns_Laue_measured_fraction_max 0.984
_diffrn_reflns_limit_h_max 4
_diffrn_reflns_limit_h_min -4
_diffrn_reflns_limit_k_max 13
_diffrn_reflns_limit_k_min -14
_diffrn_reflns_limit_l_max 20
_diffrn_reflns_limit_l_min -20
_diffrn_reflns_number 5720
_diffrn_reflns_point_group_measured_fraction_full 0.986
_diffrn_reflns_point_group_measured_fraction_max 0.984
_diffrn_reflns_theta_full 25.242
_diffrn_reflns_theta_max 25.994
_diffrn_reflns_theta_min 1.957
_diffrn_source 'rotating unit'
_exptl_absorpt_coefficient_mu 0.075
_exptl_absorpt_correction_T_max 0.9978
_exptl_absorpt_correction_T_min 0.9706
_exptl_absorpt_correction_type multi-scan
_exptl_absorpt_process_details sadabs
_exptl_crystal_colour 'pale yellow'
_exptl_crystal_density_diffrn 1.265
_exptl_crystal_description plate
_exptl_crystal_F_000 296
_exptl_crystal_size_max 0.400
_exptl_crystal_size_mid 0.100
_exptl_crystal_size_min 0.030
_refine_diff_density_max 0.107
_refine_diff_density_min -0.208
_refine_diff_density_rms 0.038
_refine_ls_extinction_method none
_refine_ls_goodness_of_fit_ref 0.962
_refine_ls_hydrogen_treatment constr
_refine_ls_matrix_type full
_refine_ls_number_parameters 199
_refine_ls_number_reflns 2861
_refine_ls_number_restraints 0
_refine_ls_restrained_S_all 0.962
_refine_ls_R_factor_all 0.0457
_refine_ls_R_factor_gt 0.0366
_refine_ls_shift/su_max 0.003
_refine_ls_shift/su_mean 0.001
_refine_ls_structure_factor_coef Fsqd
_refine_ls_weighting_details 'w=1/[\s^2^(Fo^2^)+(0.0619P)^2^+0.1305P] where P=(Fo^2^+2Fc^2^)/3'
_refine_ls_weighting_scheme calc
_refine_ls_wR_factor_gt 0.0999
_refine_ls_wR_factor_ref 0.1056
_reflns_Friedel_coverage 0.000
_reflns_number_gt 2361
_reflns_number_total 2861
_reflns_threshold_expression 'I > 2\s(I)'
_cod_data_source_file cg5009363_si_004.cif
_cod_data_source_block shelx_sonoCNpara
_cod_depositor_comments 'Adding full bibliography for 4511813--4511815.cif.'
_cod_database_code 4511813
_shelx_space_group_comment
;
The symmetry employed for this shelxl refinement is uniquely defined
by the following loop, which should always be used as a source of
symmetry information in preference to the above space-group names.
They are only intended as comments.
;
_shelxl_version_number 2014-3

loop_
_space_group_symop_operation_xyz
'x, y, z'
'-x, -y, -z'

loop_
_atom_site_label
_atom_site_type_symbol
_atom_site_fract_x
_atom_site_fract_y
_atom_site_fract_z
_atom_site_U_iso_or_equiv
_atom_site_adp_type
_atom_site_occupancy
_atom_site_site_symmetry_order
_atom_site_calc_flag
_atom_site_refinement_flags_posn
_atom_site_refinement_flags_adp
C1A C 0.3417(3) 0.22940(10) 0.23658(7) 0.0303(3) Uani 1 1 d . .
C2A C 0.3862(3) 0.34679(10) 0.27051(7) 0.0393(3) Uani 1 1 d . .
H2A H 0.3081 0.3996 0.2389 0.047 Uiso 1 1 calc R U
C3A C 0.5406(3) 0.38810(10) 0.34874(7) 0.0401(3) Uani 1 1 d . .
H3A H 0.5690 0.4684 0.3704 0.048 Uiso 1 1 calc R U
C4A C 0.6543(3) 0.31131(10) 0.39557(7) 0.0327(3) Uani 1 1 d . .
C5A C 0.6135(3) 0.19375(10) 0.36271(7) 0.0335(3) Uani 1 1 d . .
H5A H 0.6925 0.1411 0.3944 0.040 Uiso 1 1 calc R U
C6A C 0.4596(3) 0.15378(10) 0.28481(7) 0.0327(3) Uani 1 1 d . .
H6A H 0.4326 0.0735 0.2632 0.039 Uiso 1 1 calc R U
C7A C 0.1711(3) 0.19003(10) 0.15421(7) 0.0330(3) Uani 1 1 d . .
H7A H 0.0489 0.2442 0.1324 0.040 Uiso 1 1 calc R U
C8A C 0.1698(3) 0.08499(10) 0.10632(7) 0.0316(3) Uani 1 1 d . .
H8A H 0.2927 0.0298 0.1267 0.038 Uiso 1 1 calc R U
C9A C -0.0065(3) 0.05106(10) 0.02595(7) 0.0318(3) Uani 1 1 d . .
H9A H -0.1430 0.1048 0.0080 0.038 Uiso 1 1 calc R U
C10A C 0.8103(3) 0.35028(10) 0.47812(7) 0.0376(3) Uani 1 1 d . .
C1B C 0.5672(3) 0.77575(9) 0.26933(7) 0.0295(2) Uani 1 1 d . .
C2B C 0.3683(3) 0.67087(10) 0.24461(7) 0.0338(3) Uani 1 1 d . .
H2B H 0.2844 0.6308 0.2863 0.041 Uiso 1 1 calc R U
C3B C 0.2907(3) 0.62410(10) 0.16118(7) 0.0352(3) Uani 1 1 d . .
H3B H 0.1572 0.5524 0.1458 0.042 Uiso 1 1 calc R U
C4B C 0.4107(3) 0.68329(10) 0.09978(7) 0.0323(3) Uani 1 1 d . .
C5B C 0.6063(3) 0.78851(10) 0.12307(7) 0.0336(3) Uani 1 1 d . .
H5B H 0.6861 0.8291 0.0812 0.040 Uiso 1 1 calc R U
C6B C 0.6841(3) 0.83379(9) 0.20627(7) 0.0321(3) Uani 1 1 d . .
H6B H 0.8188 0.9053 0.2213 0.038 Uiso 1 1 calc R U
C7B C 0.6414(3) 0.81998(10) 0.35824(7) 0.0322(3) Uani 1 1 d . .
H7B H 0.5311 0.7781 0.3960 0.039 Uiso 1 1 calc R U
C8B C 0.8482(3) 0.91332(9) 0.39273(7) 0.0310(3) Uani 1 1 d . .
H8B H 0.9663 0.9557 0.3565 0.037 Uiso 1 1 calc R U
C9B C 0.9007(3) 0.95259(10) 0.48163(7) 0.0320(3) Uani 1 1 d . .
H9B H 0.7864 0.9082 0.5172 0.038 Uiso 1 1 calc R U
C10B C 0.3287(3) 0.63829(10) 0.01235(8) 0.0381(3) Uani 1 1 d . .
N1A N 0.9323(3) 0.37762(10) 0.54451(6) 0.0484(3) Uani 1 1 d . .
N1B N 0.2641(3) 0.60633(10) -0.05769(6) 0.0501(3) Uani 1 1 d . .

loop_
_atom_site_aniso_label
_atom_site_aniso_U_11
_atom_site_aniso_U_22
_atom_site_aniso_U_33
_atom_site_aniso_U_23
_atom_site_aniso_U_13
_atom_site_aniso_U_12
C1A 0.0293(5) 0.0336(6) 0.0284(6) 0.0061(5) 0.0036(4) 0.0040(4)
C2A 0.0517(7) 0.0328(6) 0.0351(6) 0.0090(5) -0.0033(5) 0.0086(5)
C3A 0.0540(7) 0.0291(6) 0.0358(7) 0.0034(5) -0.0028(5) 0.0043(5)
C4A 0.0336(6) 0.0360(6) 0.0276(6) 0.0050(5) 0.0021(4) 0.0011(5)
C5A 0.0366(6) 0.0352(6) 0.0308(6) 0.0105(5) 0.0017(4) 0.0066(5)
C6A 0.0366(6) 0.0286(6) 0.0324(6) 0.0043(5) 0.0021(4) 0.0035(4)
C7A 0.0332(6) 0.0364(6) 0.0308(6) 0.0091(5) 0.0009(4) 0.0050(5)
C8A 0.0300(5) 0.0368(6) 0.0289(6) 0.0084(5) 0.0024(4) 0.0022(4)
C9A 0.0298(5) 0.0373(6) 0.0293(6) 0.0098(5) 0.0026(4) 0.0008(4)
C10A 0.0432(7) 0.0350(6) 0.0350(7) 0.0088(5) 0.0018(5) 0.0002(5)
C1B 0.0281(5) 0.0278(6) 0.0325(6) 0.0048(4) 0.0000(4) 0.0054(4)
C2B 0.0382(6) 0.0304(6) 0.0337(6) 0.0094(5) 0.0006(5) 0.0021(5)
C3B 0.0386(6) 0.0276(6) 0.0385(7) 0.0056(5) -0.0043(5) 0.0006(5)
C4B 0.0340(6) 0.0320(6) 0.0309(6) 0.0043(5) -0.0020(4) 0.0081(5)
C5B 0.0348(6) 0.0343(6) 0.0330(6) 0.0093(5) 0.0029(4) 0.0043(5)
C6B 0.0320(6) 0.0278(6) 0.0357(6) 0.0054(5) 0.0003(4) 0.0004(4)
C7B 0.0331(6) 0.0321(6) 0.0321(6) 0.0076(5) 0.0007(4) 0.0040(5)
C8B 0.0319(6) 0.0315(6) 0.0304(6) 0.0066(5) 0.0011(4) 0.0057(4)
C9B 0.0318(6) 0.0337(6) 0.0313(6) 0.0073(5) 0.0006(4) 0.0052(4)
C10B 0.0429(7) 0.0345(6) 0.0370(7) 0.0065(5) -0.0030(5) 0.0056(5)
N1A 0.0628(7) 0.0461(7) 0.0345(6) 0.0083(5) -0.0076(5) -0.0043(5)
N1B 0.0665(8) 0.0472(7) 0.0347(6) 0.0052(5) -0.0079(5) 0.0027(6)

loop_
_atom_type_symbol
_atom_type_description
_atom_type_scat_dispersion_real
_atom_type_scat_dispersion_imag
_atom_type_scat_source
C C 0.0033 0.0016 'International Tables Vol C Tables 4.2.6.8 and 6.1.1.4'
H H 0.0000 0.0000 'International Tables Vol C Tables 4.2.6.8 and 6.1.1.4'
N N 0.0061 0.0033 'International Tables Vol C Tables 4.2.6.8 and 6.1.1.4'

loop_
_geom_angle_atom_site_label_1
_geom_angle_atom_site_label_2
_geom_angle_atom_site_label_3
_geom_angle
_geom_angle_site_symmetry_1
C2A C1A C6A 117.69(10) .
C2A C1A C7A 119.60(10) .
C6A C1A C7A 122.70(10) .
C3A C2A C1A 121.75(10) .
C3A C2A H2A 119.1 .
C1A C2A H2A 119.1 .
C2A C3A C4A 119.49(11) .
C2A C3A H3A 120.3 .
C4A C3A H3A 120.3 .
C3A C4A C5A 119.66(11) .
C3A C4A C10A 121.43(11) .
C5A C4A C10A 118.90(10) .
C6A C5A C4A 120.27(10) .
C6A C5A H5A 119.9 .
C4A C5A H5A 119.9 .
C5A C6A C1A 121.13(11) .
C5A C6A H6A 119.4 .
C1A C6A H6A 119.4 .
C8A C7A C1A 126.42(10) .
C8A C7A H7A 116.8 .
C1A C7A H7A 116.8 .
C7A C8A C9A 123.77(11) .
C7A C8A H8A 118.1 .
C9A C8A H8A 118.1 .
C9A C9A C8A 125.05(13) 2
C9A C9A H9A 117.5 2
C8A C9A H9A 117.5 .
N1A C10A C4A 177.63(12) .
C2B C1B C6B 117.83(10) .
C2B C1B C7B 119.06(10) .
C6B C1B C7B 123.11(10) .
C3B C2B C1B 121.79(10) .
C3B C2B H2B 119.1 .
C1B C2B H2B 119.1 .
C2B C3B C4B 119.26(11) .
C2B C3B H3B 120.4 .
C4B C3B H3B 120.4 .
C5B C4B C3B 119.89(10) .
C5B C4B C10B 119.35(10) .
C3B C4B C10B 120.75(11) .
C6B C5B C4B 120.34(10) .
C6B C5B H5B 119.8 .
C4B C5B H5B 119.8 .
C5B C6B C1B 120.89(10) .
C5B C6B H6B 119.6 .
C1B C6B H6B 119.6 .
C8B C7B C1B 127.12(10) .
C8B C7B H7B 116.4 .
C1B C7B H7B 116.4 .
C7B C8B C9B 123.47(10) .
C7B C8B H8B 118.3 .
C9B C8B H8B 118.3 .
C9B C9B C8B 125.05(13) 2_776
C9B C9B H9B 117.5 2_776
C8B C9B H9B 117.5 .
N1B C10B C4B 177.62(12) .

loop_
_geom_bond_atom_site_label_1
_geom_bond_atom_site_label_2
_geom_bond_distance
_geom_bond_site_symmetry_2
C1A C2A 1.3960(16) .
C1A C6A 1.4008(15) .
C1A C7A 1.4593(15) .
C2A C3A 1.3800(16) .
C2A H2A 0.9500 .
C3A C4A 1.3904(16) .
C3A H3A 0.9500 .
C4A C5A 1.3942(16) .
C4A C10A 1.4387(16) .
C5A C6A 1.3723(15) .
C5A H5A 0.9500 .
C6A H6A 0.9500 .
C7A C8A 1.3409(16) .
C7A H7A 0.9500 .
C8A C9A 1.4356(15) .
C8A H8A 0.9500 .
C9A C9A 1.347(2) 2
C9A H9A 0.9500 .
C10A N1A 1.1477(15) .
C1B C2B 1.3998(16) .
C1B C6B 1.4053(15) .
C1B C7B 1.4550(15) .
C2B C3B 1.3812(16) .
C2B H2B 0.9500 .
C3B C4B 1.3950(16) .
C3B H3B 0.9500 .
C4B C5B 1.3947(16) .
C4B C10B 1.4394(16) .
C5B C6B 1.3746(15) .
C5B H5B 0.9500 .
C6B H6B 0.9500 .
C7B C8B 1.3410(16) .
C7B H7B 0.9500 .
C8B C9B 1.4362(15) .
C8B H8B 0.9500 .
C9B C9B 1.346(2) 2_776
C9B H9B 0.9500 .
C10B N1B 1.1452(15) .

loop_
_geom_torsion_atom_site_label_1
_geom_torsion_atom_site_label_2
_geom_torsion_atom_site_label_3
_geom_torsion_atom_site_label_4
_geom_torsion
_geom_torsion_site_symmetry_4
C6A C1A C2A C3A 0.02(18) .
C7A C1A C2A C3A 178.87(10) .
C1A C2A C3A C4A -0.28(19) .
C2A C3A C4A C5A 0.50(17) .
C2A C3A C4A C10A -178.70(11) .
C3A C4A C5A C6A -0.49(17) .
C10A C4A C5A C6A 178.74(10) .
C4A C5A C6A C1A 0.23(17) .
C2A C1A C6A C5A 0.00(16) .
C7A C1A C6A C5A -178.81(10) .
C2A C1A C7A C8A 165.59(11) .
C6A C1A C7A C8A -15.62(18) .
C1A C7A C8A C9A 179.30(10) .
C7A C8A C9A C9A 175.27(13) 2
C6B C1B C2B C3B 0.78(16) .
C7B C1B C2B C3B -179.64(10) .
C1B C2B C3B C4B -0.61(17) .
C2B C3B C4B C5B -0.07(16) .
C2B C3B C4B C10B -178.66(10) .
C3B C4B C5B C6B 0.57(16) .
C10B C4B C5B C6B 179.18(10) .
C4B C5B C6B C1B -0.40(16) .
C2B C1B C6B C5B -0.26(16) .
C7B C1B C6B C5B -179.83(10) .
C2B C1B C7B C8B 174.22(10) .
C6B C1B C7B C8B -6.22(17) .
C1B C7B C8B C9B 178.44(10) .
C7B C8B C9B C9B -178.22(13) 2_776

loop_
_cod_changelog_entry_id
_cod_changelog_entry_author
_cod_changelog_entry_date
_cod_changelog_entry_text
1 'Vaitkus, Antanas' 2023-12-21T10:51:51+02:00
;
 Changed data name '_shelx1_res_file' to '_shelx_res_file'.
;
